data_7233353
loop_
_publ_author_name
'Yin, Ya'
'Chen, Zhao'
'Yang, Yue'
'Liu, Gang'
'Fan, Congbin'
'Pu, Shouzhi'

_publ_section_title
;
 Thiophene-containing tetraphenylethene derivatives with different
 aggregation-induced emission (AIE) and mechanofluorochromic
 characteristics
;
_journal_issue 42
_journal_name_full 'RSC Advances'
_journal_page_first 24338
_journal_paper_doi 10.1039/C9RA04611A
_journal_volume 9
_journal_year 2019
_chemical_formula_sum 'C36 H24 O2 S2'
_chemical_formula_weight 552.67
_space_group_crystal_system orthorhombic
_space_group_IT_number 19
_space_group_name_Hall 'P 2ac 2ab'
_space_group_name_H-M_alt 'P 21 21 21'
_symmetry_space_group_name_Hall 'P 2ac 2ab'
_symmetry_space_group_name_H-M 'P 21 21 21'
_atom_sites_solution_hydrogens geom
_audit_creation_method SHELXL-2016/6
_audit_update_record
;
2019-06-19 deposited with the CCDC.    2019-08-01 downloaded from the CCDC.
;
_cell_angle_alpha 90
_cell_angle_beta 90
_cell_angle_gamma 90
_cell_formula_units_Z 4
_cell_length_a 9.0738(19)
_cell_length_b 11.139(2)
_cell_length_c 28.078(6)
_cell_measurement_reflns_used 2969
_cell_measurement_temperature 296(2)
_cell_measurement_theta_max 21.56
_cell_measurement_theta_min 2.90
_cell_volume 2837.9(10)
_computing_cell_refinement 'Bruker SMART'
_computing_data_collection 'Bruker SMART'
_computing_data_reduction 'Bruker SAINT'
_computing_molecular_graphics 'Bruker SHELXTL'
_computing_publication_material 'Bruker SHELXTL'
_computing_structure_refinement 'SHELXL-2016/6 (Sheldrick, 2016)'
_computing_structure_solution 'SHELXT 2014/5 (Sheldrick, 2014)'
_diffrn_ambient_temperature 296(2)
_diffrn_measured_fraction_theta_full 0.996
_diffrn_measured_fraction_theta_max 0.988
_diffrn_measurement_device_type 'CCD area detector'
_diffrn_measurement_method 'phi and omega scans'
_diffrn_radiation_type MoK\a
_diffrn_radiation_wavelength 0.71073
_diffrn_reflns_av_R_equivalents 0.0696
_diffrn_reflns_av_unetI/netI 0.0987
_diffrn_reflns_Laue_measured_fraction_full 0.996
_diffrn_reflns_Laue_measured_fraction_max 0.988
_diffrn_reflns_limit_h_max 10
_diffrn_reflns_limit_h_min -11
_diffrn_reflns_limit_k_max 14
_diffrn_reflns_limit_k_min -14
_diffrn_reflns_limit_l_max 35
_diffrn_reflns_limit_l_min -28
_diffrn_reflns_number 17176
_diffrn_reflns_point_group_measured_fraction_full 0.998
_diffrn_reflns_point_group_measured_fraction_max 0.985
_diffrn_reflns_theta_full 25.242
_diffrn_reflns_theta_max 27.558
_diffrn_reflns_theta_min 2.673
_exptl_absorpt_coefficient_mu 0.220
_exptl_absorpt_correction_type multi-scan
_exptl_crystal_colour YELLOW
_exptl_crystal_density_diffrn 1.294
_exptl_crystal_description BLOCK
_exptl_crystal_F_000 1152
_exptl_crystal_size_max 0.250
_exptl_crystal_size_mid 0.200
_exptl_crystal_size_min 0.110
_exptl_transmission_factor_max 0.7456
_exptl_transmission_factor_min 0.6566
_refine_diff_density_max 0.232
_refine_diff_density_min -0.294
_refine_diff_density_rms 0.043
_refine_ls_abs_structure_details
; 
 Flack x determined using 1134 quotients [(I+)-(I-)]/[(I+)+(I-)] 
 (Parsons, Flack and Wagner, Acta Cryst. B69 (2013) 249-259). 
;
_refine_ls_abs_structure_Flack 0.03(5)
_refine_ls_extinction_method none
_refine_ls_goodness_of_fit_ref 0.928
_refine_ls_hydrogen_treatment constr
_refine_ls_matrix_type full
_refine_ls_number_parameters 361
_refine_ls_number_reflns 6468
_refine_ls_number_restraints 0
_refine_ls_restrained_S_all 0.928
_refine_ls_R_factor_all 0.1181
_refine_ls_R_factor_gt 0.0474
_refine_ls_shift/su_max 0.000
_refine_ls_shift/su_mean 0.000
_refine_ls_structure_factor_coef Fsqd
_refine_ls_weighting_details 'w=1/[\s^2^(Fo^2^)+(0.0346P)^2^] where P=(Fo^2^+2Fc^2^)/3'
_refine_ls_weighting_scheme calc
_refine_ls_wR_factor_gt 0.0756
_refine_ls_wR_factor_ref 0.0938
_reflns_Friedel_coverage 0.763
_reflns_Friedel_fraction_full 1.000
_reflns_Friedel_fraction_max 0.981
_reflns_number_gt 3699
_reflns_number_total 6468
_reflns_threshold_expression 'I > 2\s(I)'
_cod_data_source_file c9ra04611a2.cif
_cod_data_source_block 1_CCDC1
_cod_depositor_comments
;
The following automatic conversions were performed:

'_exptl_absorpt_correction_type' value 'MULTI-SCAN' changed to
'multi-scan' according to
/home/data/users/saulius/crontab/automatic-downloads/rss-feeds/RSC/lib/dictionaries/cif_core.dic
dictionary named 'cif_core.dic' version 2.4.2 from 2011-04-26.

Automatic conversion script
Id: cif_fix_values 4973 2017-02-22 13:04:09Z antanas 
;
_cod_database_code 7233353
_shelx_shelxl_version_number 2016/6
_shelx_space_group_comment
; 
The symmetry employed for this shelxl refinement is uniquely defined 
by the following loop, which should always be used as a source of 
symmetry information in preference to the above space-group names. 
They are only intended as comments. 
;
_shelx_estimated_absorpt_t_min 0.947
_shelx_estimated_absorpt_t_max 0.976

loop_
_space_group_symop_operation_xyz
'x, y, z'
'-x+1/2, -y, z+1/2'
'-x, y+1/2, -z+1/2'
'x+1/2, -y+1/2, -z'

loop_
_atom_site_label
_atom_site_type_symbol
_atom_site_fract_x
_atom_site_fract_y
_atom_site_fract_z
_atom_site_U_iso_or_equiv
_atom_site_adp_type
_atom_site_occupancy
_atom_site_site_symmetry_order
_atom_site_calc_flag
_atom_site_refinement_flags_posn
_atom_site_refinement_flags_adp
C1 C 0.4879(5) 0.0651(4) 0.52620(18) 0.0621(13) Uani 1 1 d . .
H1A H 0.491912 -0.011015 0.539780 0.075 Uiso 1 1 calc R U
O1 O 0.8449(5) 1.2325(3) 0.33140(16) 0.1143(15) Uani 1 1 d . .
S1 S 0.70031(13) 0.98882(10) 0.35078(4) 0.0592(3) Uani 1 1 d . .
C2 C 0.5475(5) 0.0852(4) 0.48188(17) 0.0567(12) Uani 1 1 d . .
H2A H 0.591777 0.022435 0.465353 0.068 Uiso 1 1 calc R U
O2 O 0.0289(4) 0.0519(3) 0.13700(11) 0.0739(10) Uani 1 1 d . .
S2 S 0.16075(13) 0.13443(9) 0.23042(3) 0.0493(3) Uani 1 1 d . .
C3 C 0.5418(4) 0.1982(3) 0.46191(14) 0.0448(10) Uani 1 1 d . .
H3A H 0.581996 0.210695 0.431844 0.054 Uiso 1 1 calc R U
C4 C 0.4771(4) 0.2938(3) 0.48587(13) 0.0347(9) Uani 1 1 d . .
C5 C 0.4183(4) 0.2717(4) 0.53085(13) 0.0427(10) Uani 1 1 d . .
H5A H 0.375717 0.334198 0.547959 0.051 Uiso 1 1 calc R U
C6 C 0.4225(5) 0.1581(4) 0.55021(15) 0.0550(12) Uani 1 1 d . .
H6A H 0.380569 0.144417 0.579937 0.066 Uiso 1 1 calc R U
C7 C 0.4736(4) 0.4167(3) 0.46489(13) 0.0338(9) Uani 1 1 d . .
C8 C 0.5076(4) 0.5158(3) 0.49869(12) 0.0370(9) Uani 1 1 d . .
C9 C 0.6338(4) 0.5138(4) 0.52685(13) 0.0465(10) Uani 1 1 d . .
H9A H 0.698620 0.449281 0.524869 0.056 Uiso 1 1 calc R U
C10 C 0.6632(6) 0.6072(4) 0.55768(14) 0.0643(13) Uani 1 1 d . .
H10A H 0.748393 0.605509 0.576063 0.077 Uiso 1 1 calc R U
C11 C 0.5684(7) 0.7024(4) 0.56156(17) 0.0717(15) Uani 1 1 d . .
H11A H 0.589209 0.764733 0.582557 0.086 Uiso 1 1 calc R U
C12 C 0.4427(6) 0.7057(4) 0.53440(16) 0.0616(13) Uani 1 1 d . .
H12A H 0.378097 0.770146 0.537089 0.074 Uiso 1 1 calc R U
C13 C 0.4121(5) 0.6134(3) 0.50311(13) 0.0461(11) Uani 1 1 d . .
H13A H 0.326899 0.616361 0.484743 0.055 Uiso 1 1 calc R U
C14 C 0.4390(4) 0.4393(3) 0.41886(12) 0.0347(9) Uani 1 1 d . .
C15 C 0.4699(4) 0.5591(3) 0.39692(12) 0.0352(9) Uani 1 1 d . .
C16 C 0.3625(4) 0.6215(3) 0.37120(12) 0.0398(9) Uani 1 1 d . .
H16A H 0.268504 0.589004 0.368350 0.048 Uiso 1 1 calc R U
C17 C 0.3930(4) 0.7299(3) 0.35005(13) 0.0400(10) Uani 1 1 d . .
H17A H 0.319032 0.770235 0.333639 0.048 Uiso 1 1 calc R U
C18 C 0.5329(4) 0.7802(3) 0.35284(12) 0.0366(9) Uani 1 1 d . .
C19 C 0.6401(5) 0.7187(4) 0.37802(13) 0.0460(10) Uani 1 1 d . .
H19A H 0.734309 0.751102 0.380413 0.055 Uiso 1 1 calc R U
C20 C 0.6095(4) 0.6096(4) 0.39975(13) 0.0431(10) Uani 1 1 d . .
H20A H 0.683399 0.569851 0.416417 0.052 Uiso 1 1 calc R U
C21 C 0.5672(4) 0.8943(3) 0.32891(13) 0.0396(10) Uani 1 1 d . .
C22 C 0.5096(5) 0.9393(4) 0.28778(14) 0.0489(11) Uani 1 1 d . .
H22A H 0.434221 0.901950 0.270938 0.059 Uiso 1 1 calc R U
C23 C 0.5749(5) 1.0471(4) 0.27332(15) 0.0558(12) Uani 1 1 d . .
H23A H 0.548779 1.087765 0.245643 0.067 Uiso 1 1 calc R U
C24 C 0.6797(5) 1.0860(4) 0.30380(15) 0.0503(11) Uani 1 1 d . .
C25 C 0.7621(6) 1.1968(5) 0.3008(2) 0.0770(16) Uani 1 1 d . .
H25A H 0.750631 1.243538 0.273658 0.092 Uiso 1 1 calc R U
C26 C 0.3711(4) 0.3495(3) 0.38645(12) 0.0335(9) Uani 1 1 d . .
C27 C 0.2610(4) 0.2715(3) 0.40173(13) 0.0376(10) Uani 1 1 d . .
H27A H 0.231164 0.273373 0.433409 0.045 Uiso 1 1 calc R U
C28 C 0.1954(4) 0.1918(3) 0.37088(13) 0.0389(10) Uani 1 1 d . .
H28A H 0.122888 0.140017 0.382169 0.047 Uiso 1 1 calc R U
C29 C 0.2353(4) 0.1872(3) 0.32338(12) 0.0366(9) Uani 1 1 d . .
C30 C 0.3428(5) 0.2666(3) 0.30776(12) 0.0420(10) Uani 1 1 d . .
H30A H 0.370640 0.265962 0.275880 0.050 Uiso 1 1 calc R U
C31 C 0.4090(4) 0.3462(3) 0.33847(13) 0.0408(10) Uani 1 1 d . .
H31A H 0.480292 0.398725 0.326978 0.049 Uiso 1 1 calc R U
C32 C 0.1621(4) 0.1041(3) 0.29035(12) 0.0398(9) Uani 1 1 d . .
C33 C 0.0871(4) 0.0008(4) 0.29981(14) 0.0513(11) Uani 1 1 d . .
H33A H 0.077139 -0.031299 0.330215 0.062 Uiso 1 1 calc R U
C34 C 0.0268(5) -0.0518(4) 0.25915(17) 0.0583(12) Uani 1 1 d . .
H34A H -0.027968 -0.122417 0.259818 0.070 Uiso 1 1 calc R U
C35 C 0.0556(4) 0.0098(4) 0.21853(14) 0.0455(10) Uani 1 1 d . .
C36 C 0.0054(5) -0.0140(4) 0.17065(17) 0.0593(13) Uani 1 1 d . .
H36A H -0.047991 -0.083954 0.165237 0.071 Uiso 1 1 calc R U

loop_
_atom_site_aniso_label
_atom_site_aniso_U_11
_atom_site_aniso_U_22
_atom_site_aniso_U_33
_atom_site_aniso_U_23
_atom_site_aniso_U_13
_atom_site_aniso_U_12
C1 0.071(3) 0.043(3) 0.072(4) 0.019(3) -0.019(3) -0.010(3)
O1 0.112(3) 0.078(3) 0.152(4) 0.032(3) -0.034(3) -0.035(3)
S1 0.0673(8) 0.0515(7) 0.0590(7) 0.0130(6) -0.0108(6) -0.0172(6)
C2 0.062(3) 0.038(3) 0.070(3) -0.002(2) -0.008(3) 0.008(2)
O2 0.089(3) 0.076(2) 0.057(2) -0.0116(19) -0.0233(19) 0.003(2)
S2 0.0676(7) 0.0417(6) 0.0388(6) -0.0067(5) -0.0044(6) -0.0075(6)
C3 0.048(3) 0.043(2) 0.044(2) 0.000(2) -0.006(2) 0.001(2)
C4 0.033(2) 0.038(2) 0.034(2) 0.0001(18) -0.0074(18) -0.0032(19)
C5 0.045(3) 0.046(3) 0.037(2) 0.004(2) -0.009(2) 0.000(2)
C6 0.062(3) 0.057(3) 0.046(3) 0.014(2) -0.005(2) -0.011(3)
C7 0.036(2) 0.035(2) 0.031(2) -0.0015(18) 0.0002(18) -0.0030(18)
C8 0.047(3) 0.035(2) 0.029(2) -0.0010(19) -0.0007(18) -0.004(2)
C9 0.055(3) 0.044(2) 0.040(2) -0.003(2) -0.007(2) -0.003(2)
C10 0.074(3) 0.070(3) 0.049(3) -0.008(3) -0.017(3) -0.016(3)
C11 0.098(4) 0.057(3) 0.060(3) -0.026(3) 0.000(3) -0.013(3)
C12 0.078(4) 0.041(3) 0.065(3) -0.013(2) 0.012(3) 0.003(3)
C13 0.051(3) 0.040(3) 0.047(2) -0.005(2) -0.001(2) -0.002(2)
C14 0.035(2) 0.035(2) 0.034(2) -0.0018(18) 0.0036(19) -0.0034(19)
C15 0.042(2) 0.036(2) 0.028(2) -0.0029(17) -0.0006(18) -0.001(2)
C16 0.037(2) 0.038(2) 0.045(2) -0.004(2) -0.0077(19) -0.003(2)
C17 0.041(3) 0.037(2) 0.042(2) 0.001(2) -0.005(2) 0.0049(19)
C18 0.044(3) 0.035(2) 0.031(2) -0.0033(18) 0.002(2) 0.001(2)
C19 0.039(2) 0.051(3) 0.048(2) 0.009(2) -0.004(2) -0.013(2)
C20 0.039(2) 0.049(3) 0.042(2) 0.010(2) -0.0086(19) -0.004(2)
C21 0.048(3) 0.033(2) 0.038(2) -0.0022(18) 0.0029(19) -0.0008(19)
C22 0.060(3) 0.043(3) 0.044(3) 0.000(2) -0.003(2) 0.002(2)
C23 0.075(3) 0.041(3) 0.051(3) 0.013(2) 0.001(3) 0.005(2)
C24 0.058(3) 0.033(2) 0.060(3) 0.007(2) 0.002(2) 0.000(2)
C25 0.063(4) 0.063(4) 0.105(5) 0.017(3) -0.010(3) -0.013(3)
C26 0.038(2) 0.033(2) 0.030(2) -0.0010(17) 0.0001(18) -0.0052(19)
C27 0.042(2) 0.045(2) 0.0257(19) 0.0030(18) 0.0032(18) -0.007(2)
C28 0.042(2) 0.037(2) 0.038(2) 0.0019(18) 0.001(2) -0.0116(19)
C29 0.046(2) 0.033(2) 0.031(2) -0.0031(17) 0.0019(19) -0.0009(19)
C30 0.057(3) 0.043(2) 0.026(2) -0.0063(18) 0.011(2) -0.008(2)
C31 0.049(3) 0.039(2) 0.034(2) -0.0045(18) 0.0054(19) -0.015(2)
C32 0.044(2) 0.034(2) 0.041(2) -0.0061(18) 0.002(2) -0.002(2)
C33 0.065(3) 0.044(3) 0.045(2) -0.001(2) 0.004(2) -0.015(3)
C34 0.064(3) 0.041(3) 0.069(3) -0.013(3) -0.007(3) -0.015(2)
C35 0.050(2) 0.037(2) 0.050(3) -0.017(2) -0.009(2) 0.005(2)
C36 0.058(3) 0.052(3) 0.068(3) -0.024(3) -0.015(3) 0.006(3)

loop_
_atom_type_symbol
_atom_type_description
_atom_type_scat_dispersion_real
_atom_type_scat_dispersion_imag
_atom_type_scat_source
C C 0.0033 0.0016 'International Tables Vol C Tables 4.2.6.8 and 6.1.1.4'
H H 0.0000 0.0000 'International Tables Vol C Tables 4.2.6.8 and 6.1.1.4'
O O 0.0106 0.0060 'International Tables Vol C Tables 4.2.6.8 and 6.1.1.4'
S S 0.1246 0.1234 'International Tables Vol C Tables 4.2.6.8 and 6.1.1.4'

loop_
_geom_angle_atom_site_label_1
_geom_angle_atom_site_label_2
_geom_angle_atom_site_label_3
_geom_angle
C2 C1 C6 119.5(4)
C2 C1 H1A 120.3
C6 C1 H1A 120.3
C21 S1 C24 92.0(2)
C1 C2 C3 120.1(4)
C1 C2 H2A 119.9
C3 C2 H2A 119.9
C32 S2 C35 92.0(2)
C2 C3 C4 121.2(4)
C2 C3 H3A 119.4
C4 C3 H3A 119.4
C3 C4 C5 117.8(4)
C3 C4 C7 121.4(3)
C5 C4 C7 120.8(4)
C6 C5 C4 120.6(4)
C6 C5 H5A 119.7
C4 C5 H5A 119.7
C1 C6 C5 120.8(4)
C1 C6 H6A 119.6
C5 C6 H6A 119.6
C14 C7 C8 121.3(3)
C14 C7 C4 123.5(3)
C8 C7 C4 115.1(3)
C9 C8 C13 118.2(3)
C9 C8 C7 121.4(4)
C13 C8 C7 120.4(3)
C10 C9 C8 120.2(4)
C10 C9 H9A 119.9
C8 C9 H9A 119.9
C11 C10 C9 120.9(4)
C11 C10 H10A 119.6
C9 C10 H10A 119.6
C10 C11 C12 119.9(4)
C10 C11 H11A 120.1
C12 C11 H11A 120.1
C11 C12 C13 120.1(4)
C11 C12 H12A 120.0
C13 C12 H12A 120.0
C12 C13 C8 120.8(4)
C12 C13 H13A 119.6
C8 C13 H13A 119.6
C7 C14 C26 123.8(3)
C7 C14 C15 121.0(3)
C26 C14 C15 115.2(3)
C20 C15 C16 117.7(3)
C20 C15 C14 120.6(3)
C16 C15 C14 121.7(4)
C17 C16 C15 121.3(4)
C17 C16 H16A 119.3
C15 C16 H16A 119.3
C16 C17 C18 120.9(4)
C16 C17 H17A 119.5
C18 C17 H17A 119.5
C19 C18 C17 118.2(3)
C19 C18 C21 120.8(4)
C17 C18 C21 121.0(4)
C18 C19 C20 121.1(4)
C18 C19 H19A 119.4
C20 C19 H19A 119.4
C19 C20 C15 120.8(4)
C19 C20 H20A 119.6
C15 C20 H20A 119.6
C22 C21 C18 128.6(4)
C22 C21 S1 110.3(3)
C18 C21 S1 121.0(3)
C21 C22 C23 113.5(4)
C21 C22 H22A 123.2
C23 C22 H22A 123.2
C24 C23 C22 112.9(4)
C24 C23 H23A 123.5
C22 C23 H23A 123.5
C23 C24 C25 127.0(4)
C23 C24 S1 111.2(3)
C25 C24 S1 121.8(4)
O1 C25 C24 124.2(5)
O1 C25 H25A 117.9
C24 C25 H25A 117.9
C27 C26 C31 117.4(3)
C27 C26 C14 121.9(3)
C31 C26 C14 120.6(3)
C28 C27 C26 121.3(3)
C28 C27 H27A 119.4
C26 C27 H27A 119.4
C27 C28 C29 121.1(4)
C27 C28 H28A 119.4
C29 C28 H28A 119.4
C28 C29 C30 117.8(3)
C28 C29 C32 120.9(4)
C30 C29 C32 121.3(3)
C31 C30 C29 121.3(3)
C31 C30 H30A 119.3
C29 C30 H30A 119.3
C30 C31 C26 121.1(3)
C30 C31 H31A 119.5
C26 C31 H31A 119.5
C33 C32 C29 129.4(3)
C33 C32 S2 110.7(3)
C29 C32 S2 119.9(3)
C32 C33 C34 113.0(4)
C32 C33 H33A 123.5
C34 C33 H33A 123.5
C35 C34 C33 113.5(4)
C35 C34 H34A 123.2
C33 C34 H34A 123.2
C34 C35 C36 128.9(4)
C34 C35 S2 110.7(3)
C36 C35 S2 120.3(3)
O2 C36 C35 123.9(4)
O2 C36 H36A 118.1
C35 C36 H36A 118.1

loop_
_geom_bond_atom_site_label_1
_geom_bond_atom_site_label_2
_geom_bond_distance
C1 C2 1.375(6)
C1 C6 1.372(6)
C1 H1A 0.9300
O1 C25 1.208(6)
S1 C21 1.716(4)
S1 C24 1.717(4)
C2 C3 1.379(5)
C2 H2A 0.9300
O2 C36 1.216(5)
S2 C32 1.716(4)
S2 C35 1.717(4)
C3 C4 1.389(5)
C3 H3A 0.9300
C4 C5 1.393(5)
C4 C7 1.491(5)
C5 C6 1.377(5)
C5 H5A 0.9300
C6 H6A 0.9300
C7 C14 1.354(5)
C7 C8 1.488(5)
C8 C9 1.392(5)
C8 C13 1.396(5)
C9 C10 1.379(5)
C9 H9A 0.9300
C10 C11 1.370(6)
C10 H10A 0.9300
C11 C12 1.372(6)
C11 H11A 0.9300
C12 C13 1.380(5)
C12 H12A 0.9300
C13 H13A 0.9300
C14 C26 1.486(5)
C14 C15 1.497(5)
C15 C20 1.388(5)
C15 C16 1.398(5)
C16 C17 1.374(5)
C16 H16A 0.9300
C17 C18 1.389(5)
C17 H17A 0.9300
C18 C19 1.384(5)
C18 C21 1.471(5)
C19 C20 1.388(5)
C19 H19A 0.9300
C20 H20A 0.9300
C21 C22 1.363(5)
C22 C23 1.399(5)
C22 H22A 0.9300
C23 C24 1.351(5)
C23 H23A 0.9300
C24 C25 1.445(6)
C25 H25A 0.9300
C26 C27 1.391(5)
C26 C31 1.391(5)
C27 C28 1.376(5)
C27 H27A 0.9300
C28 C29 1.383(5)
C28 H28A 0.9300
C29 C30 1.388(5)
C29 C32 1.469(5)
C30 C31 1.375(5)
C30 H30A 0.9300
C31 H31A 0.9300
C32 C33 1.363(5)
C33 C34 1.395(5)
C33 H33A 0.9300
C34 C35 1.357(5)
C34 H34A 0.9300
C35 C36 1.444(5)
C36 H36A 0.9300

loop_
_geom_hbond_atom_site_label_D
_geom_hbond_atom_site_label_H
_geom_hbond_atom_site_label_A
_geom_hbond_distance_DH
_geom_hbond_distance_HA
_geom_hbond_distance_DA
_geom_hbond_angle_DHA
_geom_hbond_site_symmetry_A
C34 H34A S2 0.93 2.98 3.898(4) 170.7 3_545

loop_
_geom_torsion_atom_site_label_1
_geom_torsion_atom_site_label_2
_geom_torsion_atom_site_label_3
_geom_torsion_atom_site_label_4
_geom_torsion
C6 C1 C2 C3 0.2(7)
C1 C2 C3 C4 0.3(6)
C2 C3 C4 C5 0.1(6)
C2 C3 C4 C7 178.6(4)
C3 C4 C5 C6 -1.1(6)
C7 C4 C5 C6 -179.6(4)
C2 C1 C6 C5 -1.2(7)
C4 C5 C6 C1 1.6(6)
C3 C4 C7 C14 44.2(6)
C5 C4 C7 C14 -137.4(4)
C3 C4 C7 C8 -137.3(4)
C5 C4 C7 C8 41.1(5)
C14 C7 C8 C9 -129.7(4)
C4 C7 C8 C9 51.8(5)
C14 C7 C8 C13 50.7(5)
C4 C7 C8 C13 -127.8(4)
C13 C8 C9 C10 -0.8(6)
C7 C8 C9 C10 179.6(4)
C8 C9 C10 C11 0.8(6)
C9 C10 C11 C12 -0.2(7)
C10 C11 C12 C13 -0.2(7)
C11 C12 C13 C8 0.2(6)
C9 C8 C13 C12 0.3(6)
C7 C8 C13 C12 179.9(3)
C8 C7 C14 C26 -165.3(3)
C4 C7 C14 C26 13.1(6)
C8 C7 C14 C15 15.6(6)
C4 C7 C14 C15 -166.0(3)
C7 C14 C15 C20 52.1(5)
C26 C14 C15 C20 -127.1(4)
C7 C14 C15 C16 -130.8(4)
C26 C14 C15 C16 50.0(5)
C20 C15 C16 C17 -1.0(5)
C14 C15 C16 C17 -178.1(3)
C15 C16 C17 C18 1.2(5)
C16 C17 C18 C19 -0.8(5)
C16 C17 C18 C21 178.0(3)
C17 C18 C19 C20 0.3(5)
C21 C18 C19 C20 -178.5(3)
C18 C19 C20 C15 -0.2(6)
C16 C15 C20 C19 0.5(5)
C14 C15 C20 C19 177.7(3)
C19 C18 C21 C22 147.3(4)
C17 C18 C21 C22 -31.5(6)
C19 C18 C21 S1 -29.9(5)
C17 C18 C21 S1 151.4(3)
C24 S1 C21 C22 -1.2(3)
C24 S1 C21 C18 176.4(3)
C18 C21 C22 C23 -175.7(4)
S1 C21 C22 C23 1.6(4)
C21 C22 C23 C24 -1.4(5)
C22 C23 C24 C25 -176.3(4)
C22 C23 C24 S1 0.5(5)
C21 S1 C24 C23 0.4(3)
C21 S1 C24 C25 177.4(4)
C23 C24 C25 O1 172.8(5)
S1 C24 C25 O1 -3.7(8)
C7 C14 C26 C27 40.3(6)
C15 C14 C26 C27 -140.5(4)
C7 C14 C26 C31 -144.1(4)
C15 C14 C26 C31 35.0(5)
C31 C26 C27 C28 1.9(5)
C14 C26 C27 C28 177.6(4)
C26 C27 C28 C29 -0.8(6)
C27 C28 C29 C30 -0.6(6)
C27 C28 C29 C32 -178.4(3)
C28 C29 C30 C31 0.8(6)
C32 C29 C30 C31 178.5(4)
C29 C30 C31 C26 0.4(6)
C27 C26 C31 C30 -1.7(5)
C14 C26 C31 C30 -177.5(3)
C28 C29 C32 C33 -22.3(6)
C30 C29 C32 C33 160.1(4)
C28 C29 C32 S2 156.2(3)
C30 C29 C32 S2 -21.5(5)
C35 S2 C32 C33 1.3(3)
C35 S2 C32 C29 -177.4(3)
C29 C32 C33 C34 177.4(4)
S2 C32 C33 C34 -1.2(5)
C32 C33 C34 C35 0.4(5)
C33 C34 C35 C36 -176.5(4)
C33 C34 C35 S2 0.6(5)
C32 S2 C35 C34 -1.1(3)
C32 S2 C35 C36 176.3(3)
C34 C35 C36 O2 174.4(5)
S2 C35 C36 O2 -2.5(6)
